data_2214079
loop_
_publ_author_name
'Harrison, William T. A.'
'Yathirajan, H. S.'
'Narayana, B.'
'Sreevidya, T. V.'
'Sarojini, B. K.'

_publ_section_title
;
 Redetermination of \a-<small>D</small>-glucosamine hydrochloride:
 elucidation of the hydrogen-bonding scheme
;
_journal_coeditor_code BT2375
_journal_issue 7
_journal_name_full 'Acta Crystallographica Section E'
_journal_page_first o3248
_journal_page_last o3248
_journal_paper_doi 10.1107/S1600536807024506
_journal_volume 63
_journal_year 2007
_chemical_formula_iupac 'C6 H14 N O5 +, Cl -'
_chemical_formula_moiety 'C6 H14 N O5 +, Cl -'
_chemical_formula_sum 'C6 H14 Cl N O5'
_chemical_formula_weight 215.63
_chemical_name_systematic
;
 \a-D-glucosamine hydrochloride
;
_space_group_IT_number 4
_symmetry_cell_setting monoclinic
_symmetry_space_group_name_Hall 'P 2yb'
_symmetry_space_group_name_H-M 'P 1 21 1'
_atom_sites_solution_hydrogens 'difmap (O-H) and geom (others)'
_atom_sites_solution_primary direct
_atom_sites_solution_secondary difmap
_audit_creation_method SHELXL-97
_cell_angle_alpha 90.00
_cell_angle_beta 112.8840(10)
_cell_angle_gamma 90.00
_cell_formula_units_Z 2
_cell_length_a 7.1474(5)
_cell_length_b 9.2140(6)
_cell_length_c 7.7650(5)
_cell_measurement_reflns_used 2993
_cell_measurement_temperature 295(2)
_cell_measurement_theta_max 29.99
_cell_measurement_theta_min 4.96
_cell_volume 471.12(5)
_computing_cell_refinement 'SAINT (Bruker, 1999)'
_computing_data_collection 'SMART (Bruker, 1999)'
_computing_data_reduction SAINT
_computing_molecular_graphics 'ORTEP-3 (Farrugia, 1997)'
_computing_publication_material SHELXL-97
_computing_structure_refinement 'SHELXL-97 (Sheldrick, 1997)'
_computing_structure_solution 'SHELXS-97 (Sheldrick, 1997)'
_diffrn_ambient_temperature 295(2)
_diffrn_measured_fraction_theta_full 0.990
_diffrn_measured_fraction_theta_max 0.990
_diffrn_measurement_device_type 'Bruker SMART1000 CCD'
_diffrn_measurement_method \w
_diffrn_radiation_monochromator graphite
_diffrn_radiation_source 'fine-focus sealed tube'
_diffrn_radiation_type MoK\a
_diffrn_radiation_wavelength 0.71073
_diffrn_reflns_av_R_equivalents 0.0196
_diffrn_reflns_av_sigmaI/netI 0.0214
_diffrn_reflns_limit_h_max 10
_diffrn_reflns_limit_h_min -10
_diffrn_reflns_limit_k_max 12
_diffrn_reflns_limit_k_min -9
_diffrn_reflns_limit_l_max 9
_diffrn_reflns_limit_l_min -10
_diffrn_reflns_number 3941
_diffrn_reflns_theta_full 30.04
_diffrn_reflns_theta_max 30.04
_diffrn_reflns_theta_min 4.96
_diffrn_standards_decay_% 0
_exptl_absorpt_coefficient_mu 0.398
_exptl_absorpt_correction_T_max 0.944
_exptl_absorpt_correction_T_min 0.851
_exptl_absorpt_correction_type multi-scan
_exptl_absorpt_process_details 'SADABS (Bruker, 1999)'
_exptl_crystal_colour colourless
_exptl_crystal_density_diffrn 1.520
_exptl_crystal_density_method 'not measured'
_exptl_crystal_description chunk
_exptl_crystal_F_000 228
_exptl_crystal_size_max 0.42
_exptl_crystal_size_mid 0.30
_exptl_crystal_size_min 0.15
_refine_diff_density_max 0.274
_refine_diff_density_min -0.210
_refine_ls_abs_structure_details 'Flack (1983), 761 Friedel pairs'
_refine_ls_abs_structure_Flack 0.07(5)
_refine_ls_extinction_coef 0.042(7)
_refine_ls_extinction_expression Fc^*^=kFc[1+0.001xFc^2^\l^3^/sin(2\q)]^-1/4^
_refine_ls_extinction_method SHELXL
_refine_ls_goodness_of_fit_ref 1.068
_refine_ls_hydrogen_treatment constr
_refine_ls_matrix_type full
_refine_ls_number_parameters 120
_refine_ls_number_reflns 2217
_refine_ls_number_restraints 1
_refine_ls_restrained_S_all 1.067
_refine_ls_R_factor_all 0.0299
_refine_ls_R_factor_gt 0.0286
_refine_ls_shift/su_max 0.000
_refine_ls_shift/su_mean 0.000
_refine_ls_structure_factor_coef Fsqd
_refine_ls_weighting_details 'calc w=1/[\s^2^(Fo^2^)+(0.0452P)^2^+0.0391P] where P=(Fo^2^+2Fc^2^)/3'
_refine_ls_weighting_scheme calc
_refine_ls_wR_factor_gt 0.0740
_refine_ls_wR_factor_ref 0.0748
_reflns_number_gt 2124
_reflns_number_total 2217
_reflns_threshold_expression I>2\s(I)
_cod_data_source_file bt2375.cif
_cod_data_source_block I
_cod_original_sg_symbol_H-M 'P 21'
_cod_database_code 2214079
_cod_database_fobs_code 2214079

loop_
_symmetry_equiv_pos_as_xyz
'x, y, z'
'-x, y+1/2, -z'

loop_
_atom_site_type_symbol
_atom_site_label
_atom_site_fract_x
_atom_site_fract_y
_atom_site_fract_z
_atom_site_U_iso_or_equiv
_atom_site_adp_type
_atom_site_calc_flag
_atom_site_refinement_flags
_atom_site_occupancy
C C1 0.0118(2) 0.23568(18) 0.9307(2) 0.0254(3) Uani d . 1
H H1A -0.0990 0.2269 0.9748 0.030 Uiso calc R 1
C C2 0.2141(2) 0.22407(17) 1.09837(19) 0.0224(3) Uani d . 1
H H2A 0.2115 0.1363 1.1687 0.027 Uiso calc R 1
C C3 0.3952(2) 0.21459(18) 1.0412(2) 0.0234(3) Uani d . 1
H H3A 0.4058 0.3070 0.9830 0.028 Uiso calc R 1
C C4 0.3592(2) 0.09447(18) 0.89614(19) 0.0233(3) Uani d . 1
H H4A 0.3528 0.0017 0.9553 0.028 Uiso calc R 1
C C5 0.1553(2) 0.11884(19) 0.7337(2) 0.0248(3) Uani d . 1
H H5A 0.1577 0.2125 0.6748 0.030 Uiso calc R 1
C C6 0.1010(3) 0.0004(2) 0.5870(2) 0.0332(4) Uani d . 1
H H6A -0.0254 0.0255 0.4850 0.040 Uiso calc R 1
H H6B 0.2059 -0.0051 0.5371 0.040 Uiso calc R 1
N N1 0.23946(19) 0.35206(15) 1.22281(17) 0.0266(3) Uani d . 1
H H1B 0.1307 0.3608 1.2511 0.032 Uiso calc R 1
H H1C 0.2535 0.4319 1.1644 0.032 Uiso calc R 1
H H1D 0.3494 0.3400 1.3272 0.032 Uiso calc R 1
O O1 -0.00356(15) 0.12014(13) 0.80456(15) 0.0261(2) Uani d . 1
O O2 0.00134(17) 0.37174(15) 0.85023(15) 0.0348(3) Uani d . 1
H H2 -0.1164 0.3899 0.7813 0.042 Uiso d R 1
O O3 0.57819(17) 0.19429(15) 1.20313(17) 0.0332(3) Uani d . 1
H H3 0.5477 0.1193 1.2483 0.040 Uiso d R 1
O O4 0.52073(18) 0.08680(15) 0.83229(17) 0.0325(3) Uani d . 1
H H4 0.5190 0.1640 0.7788 0.039 Uiso d R 1
O O5 0.07990(17) -0.13730(14) 0.65823(17) 0.0354(3) Uani d . 1
H H5 0.1895 -0.1737 0.7165 0.042 Uiso d R 1
Cl Cl1 0.52602(6) 0.39359(5) 0.65041(5) 0.03359(11) Uani d . 1

loop_
_atom_site_aniso_label
_atom_site_aniso_U_11
_atom_site_aniso_U_22
_atom_site_aniso_U_33
_atom_site_aniso_U_12
_atom_site_aniso_U_13
_atom_site_aniso_U_23
C1 0.0204(6) 0.0265(8) 0.0268(6) 0.0012(5) 0.0064(5) -0.0039(6)
C2 0.0207(6) 0.0209(7) 0.0242(6) 0.0001(5) 0.0074(5) 0.0000(5)
C3 0.0193(6) 0.0222(8) 0.0269(6) -0.0004(5) 0.0068(5) -0.0002(5)
C4 0.0230(6) 0.0210(8) 0.0271(6) 0.0000(5) 0.0111(5) 0.0003(5)
C5 0.0255(6) 0.0244(8) 0.0252(6) -0.0004(5) 0.0106(5) 0.0007(6)
C6 0.0328(8) 0.0396(10) 0.0280(7) -0.0020(7) 0.0127(6) -0.0073(7)
N1 0.0261(6) 0.0271(7) 0.0252(5) 0.0003(5) 0.0085(4) -0.0036(5)
O1 0.0217(5) 0.0266(6) 0.0293(5) -0.0030(4) 0.0092(4) -0.0067(4)
O2 0.0322(5) 0.0282(8) 0.0344(5) 0.0054(5) 0.0025(4) 0.0018(5)
O3 0.0213(5) 0.0321(7) 0.0366(6) -0.0031(5) 0.0009(4) -0.0014(5)
O4 0.0308(5) 0.0306(7) 0.0429(7) 0.0047(5) 0.0217(5) 0.0018(5)
O5 0.0264(5) 0.0293(8) 0.0496(7) -0.0001(5) 0.0137(5) -0.0106(5)
Cl1 0.03269(18) 0.0357(2) 0.02785(16) -0.00225(17) 0.00684(12) -0.00076(17)

loop_
_atom_type_symbol
_atom_type_description
_atom_type_scat_dispersion_real
_atom_type_scat_dispersion_imag
_atom_type_scat_source
C C 0.0033 0.0016 'International Tables Vol C Tables 4.2.6.8 and 6.1.1.4'
H H 0.0000 0.0000 'International Tables Vol C Tables 4.2.6.8 and 6.1.1.4'
N N 0.0061 0.0033 'International Tables Vol C Tables 4.2.6.8 and 6.1.1.4'
O O 0.0106 0.0060 'International Tables Vol C Tables 4.2.6.8 and 6.1.1.4'
Cl Cl 0.1484 0.1585 'International Tables Vol C Tables 4.2.6.8 and 6.1.1.4'

loop_
_geom_angle_atom_site_label_1
_geom_angle_atom_site_label_2
_geom_angle_atom_site_label_3
_geom_angle
O2 C1 O1 112.90(12)
O2 C1 C2 108.30(13)
O1 C1 C2 109.18(12)
O2 C1 H1A 108.8
O1 C1 H1A 108.8
C2 C1 H1A 108.8
N1 C2 C3 109.32(12)
N1 C2 C1 109.48(12)
C3 C2 C1 112.65(11)
N1 C2 H2A 108.4
C3 C2 H2A 108.4
C1 C2 H2A 108.4
O3 C3 C2 109.91(12)
O3 C3 C4 112.80(13)
C2 C3 C4 109.71(12)
O3 C3 H3A 108.1
C2 C3 H3A 108.1
C4 C3 H3A 108.1
O4 C4 C3 111.44(12)
O4 C4 C5 111.22(11)
C3 C4 C5 109.58(12)
O4 C4 H4A 108.2
C3 C4 H4A 108.2
C5 C4 H4A 108.2
O1 C5 C6 106.48(12)
O1 C5 C4 109.03(11)
C6 C5 C4 113.42(14)
O1 C5 H5A 109.3
C6 C5 H5A 109.3
C4 C5 H5A 109.3
O5 C6 C5 112.77(12)
O5 C6 H6A 109.0
C5 C6 H6A 109.0
O5 C6 H6B 109.0
C5 C6 H6B 109.0
H6A C6 H6B 107.8
C2 N1 H1B 109.5
C2 N1 H1C 109.5
H1B N1 H1C 109.5
C2 N1 H1D 109.5
H1B N1 H1D 109.5
H1C N1 H1D 109.5
C1 O1 C5 114.09(11)
C1 O2 H2 109.8
C3 O3 H3 100.2
C4 O4 H4 106.1
C6 O5 H5 111.2

loop_
_geom_bond_atom_site_label_1
_geom_bond_atom_site_label_2
_geom_bond_distance
C1 O2 1.390(2)
C1 O1 1.4219(19)
C1 C2 1.5273(18)
C1 H1A 0.9800
C2 N1 1.4902(19)
C2 C3 1.5260(19)
C2 H2A 0.9800
C3 O3 1.4311(17)
C3 C4 1.528(2)
C3 H3A 0.9800
C4 O4 1.4243(16)
C4 C5 1.5286(19)
C4 H4A 0.9800
C5 O1 1.4413(17)
C5 C6 1.515(2)
C5 H5A 0.9800
C6 O5 1.415(2)
C6 H6A 0.9700
C6 H6B 0.9700
N1 H1B 0.8900
N1 H1C 0.8900
N1 H1D 0.8900
O2 H2 0.8199
O3 H3 0.8407
O4 H4 0.8213
O5 H5 0.8094

loop_
_geom_hbond_atom_site_label_D
_geom_hbond_atom_site_label_H
_geom_hbond_atom_site_label_A
_geom_hbond_site_symmetry_A
_geom_hbond_distance_DH
_geom_hbond_distance_HA
_geom_hbond_distance_DA
_geom_hbond_angle_DHA
N1 H1B O5 2_557 0.89 1.89 2.7772(17) 172
N1 H1C O4 2_657 0.89 2.15 2.8930(19) 141
N1 H1D Cl1 1_556 0.89 2.38 3.1744(13) 149
O2 H2 Cl1 1_455 0.82 2.35 3.1448(12) 162
O3 H3 Cl1 2_647 0.84 2.35 3.1911(14) 173
O4 H4 Cl1 . 0.82 2.35 3.1667(14) 175
O5 H5 O3 2_647 0.81 1.95 2.7373(17) 163

loop_
_geom_torsion_atom_site_label_1
_geom_torsion_atom_site_label_2
_geom_torsion_atom_site_label_3
_geom_torsion_atom_site_label_4
_geom_torsion
O2 C1 C2 N1 51.67(15)
O1 C1 C2 N1 174.97(12)
O2 C1 C2 C3 -70.19(16)
O1 C1 C2 C3 53.11(18)
N1 C2 C3 O3 61.87(16)
C1 C2 C3 O3 -176.18(13)
N1 C2 C3 C4 -173.55(11)
C1 C2 C3 C4 -51.60(17)
O3 C3 C4 O4 -59.95(16)
C2 C3 C4 O4 177.16(12)
O3 C3 C4 C5 176.52(12)
C2 C3 C4 C5 53.63(15)
O4 C4 C5 O1 177.79(13)
C3 C4 C5 O1 -58.55(16)
O4 C4 C5 C6 59.34(18)
C3 C4 C5 C6 -177.00(13)
O1 C5 C6 O5 -57.79(16)
C4 C5 C6 O5 62.12(17)
O2 C1 O1 C5 60.77(16)
C2 C1 O1 C5 -59.75(16)
C6 C5 O1 C1 -173.77(13)
C4 C5 O1 C1 63.51(16)

loop_
_cod_related_entry_id
_cod_related_entry_database
_cod_related_entry_code
1 ChemSpider 9656149
